data_4308942
loop_
_publ_author_name
'Enrique Colacio'
'Ikram Ben Maimoun'
'Francesc Lloret'
'Jos\'e Su\'arez-Varela'

_publ_section_title
;
[Ni(cyclam)(\m1,3-dca)2Cu(\m1,5-dca)2]: A Genuine 3D Bimetallic
Coordination Polymer Containing Both \m1,3- and \m1,5-Bidentate Dicyanamide
Bridges and a Ferromagnetic Interaction between Copper(II) and Nickel(II)
Ions
;
_journal_name_full 'Inorganic Chemistry'
_journal_page_first 3771
_journal_page_last 3773
_journal_paper_doi 10.1021/ic050369v
_journal_volume 44
_journal_year 2005
_chemical_formula_sum 'C18 H24 Cu N16 Ni'
_chemical_formula_weight 586.78
_chemical_name_systematic
;
 ?
;
_space_group_IT_number 15
_symmetry_cell_setting monoclinic
_symmetry_space_group_name_Hall '-C 2yc'
_symmetry_space_group_name_H-M 'C 1 2/c 1'
_atom_sites_solution_hydrogens geom
_atom_sites_solution_primary direct
_atom_sites_solution_secondary difmap
_audit_creation_method SHELXL-97
_cell_angle_alpha 90.00
_cell_angle_beta 102.151(3)
_cell_angle_gamma 90.00
_cell_formula_units_Z 4
_cell_length_a 10.2128(16)
_cell_length_b 13.145(2)
_cell_length_c 18.350(3)
_cell_measurement_reflns_used 3314
_cell_measurement_temperature 273(2)
_cell_measurement_theta_max 28.51
_cell_measurement_theta_min 2.56
_cell_volume 2408.2(7)
_computing_cell_refinement 'Bruker SMART'
_computing_data_collection 'Bruker SMART'
_computing_data_reduction 'Bruker SAINT'
_computing_molecular_graphics 'Bruker SHELXTL'
_computing_publication_material 'SHELXL-97 (Sheldrick, 1997)'
_computing_structure_refinement 'SHELXL-97 (Sheldrick, 1997)'
_computing_structure_solution 'WINGX v. 1.64'
_diffrn_ambient_temperature 293(2)
_diffrn_measured_fraction_theta_full 0.922
_diffrn_measured_fraction_theta_max 0.922
_diffrn_measurement_device_type 'CCD area detector'
_diffrn_measurement_method 'phi and omega scans'
_diffrn_radiation_monochromator graphite
_diffrn_radiation_source 'fine-focus sealed tube'
_diffrn_radiation_type MoK\a
_diffrn_radiation_wavelength 0.71073
_diffrn_reflns_av_R_equivalents 0.0192
_diffrn_reflns_av_sigmaI/netI 0.0243
_diffrn_reflns_limit_h_max 12
_diffrn_reflns_limit_h_min -13
_diffrn_reflns_limit_k_max 16
_diffrn_reflns_limit_k_min -16
_diffrn_reflns_limit_l_max 21
_diffrn_reflns_limit_l_min -24
_diffrn_reflns_number 7500
_diffrn_reflns_theta_full 28.17
_diffrn_reflns_theta_max 28.17
_diffrn_reflns_theta_min 2.27
_exptl_absorpt_coefficient_mu 1.708
_exptl_absorpt_correction_T_max 1.000
_exptl_absorpt_correction_T_min 0.848
_exptl_absorpt_correction_type 'empirical (Sheldrick, 1996)'
_exptl_crystal_colour blue
_exptl_crystal_density_diffrn 1.618
_exptl_crystal_density_meas ?
_exptl_crystal_density_method .
_exptl_crystal_description prism
_exptl_crystal_F_000 1204
_exptl_crystal_size_max 0.39
_exptl_crystal_size_mid 0.15
_exptl_crystal_size_min 0.10
_refine_diff_density_max 0.302
_refine_diff_density_min -0.328
_refine_diff_density_rms 0.060
_refine_ls_extinction_method none
_refine_ls_goodness_of_fit_ref 1.067
_refine_ls_hydrogen_treatment mixed
_refine_ls_matrix_type full
_refine_ls_number_parameters 213
_refine_ls_number_reflns 2728
_refine_ls_number_restraints 0
_refine_ls_restrained_S_all 1.067
_refine_ls_R_factor_all 0.0306
_refine_ls_R_factor_gt 0.0262
_refine_ls_shift/su_max 0.001
_refine_ls_shift/su_mean 0.000
_refine_ls_structure_factor_coef Fsqd
_refine_ls_weighting_details 'calc w=1/[\s^2^(Fo^2^)+(0.0331P)^2^+2.1637P] where P=(Fo^2^+2Fc^2^)/3'
_refine_ls_weighting_scheme calc
_refine_ls_wR_factor_gt 0.0689
_refine_ls_wR_factor_ref 0.0714
_reflns_number_gt 2399
_reflns_number_total 2728
_reflns_threshold_expression >2sigma(I)
_cod_data_source_file ic050369vsi20050310_085419.cif
_cod_data_source_block 1
_cod_database_code 4308942

loop_
_symmetry_equiv_pos_as_xyz
'x, y, z'
'-x, y, -z+1/2'
'x+1/2, y+1/2, z'
'-x+1/2, y+1/2, -z+1/2'
'-x, -y, -z'
'x, -y, z-1/2'
'-x+1/2, -y+1/2, -z'
'x+1/2, -y+1/2, z-1/2'

loop_
_atom_site_label
_atom_site_type_symbol
_atom_site_fract_x
_atom_site_fract_y
_atom_site_fract_z
_atom_site_U_iso_or_equiv
_atom_site_adp_type
_atom_site_occupancy
_atom_site_symmetry_multiplicity
_atom_site_calc_flag
_atom_site_refinement_flags
_atom_site_disorder_assembly
_atom_site_disorder_group
Cu Cu 0.5000 0.992950(18) 0.7500 0.01088(9) Uani 1 2 d S . .
Ni Ni 1.0000 1.0000 1.0000 0.01299(9) Uani 1 2 d S . .
N4 N 0.56013(14) 0.99080(10) 0.88220(8) 0.0169(3) Uani 1 1 d . . .
N7 N 0.30758(17) 0.72317(12) 0.80906(9) 0.0325(4) Uani 1 1 d . . .
N8 N 0.63890(14) 1.09851(11) 0.75211(8) 0.0194(3) Uani 1 1 d . . .
N3 N 0.80140(15) 0.99548(10) 0.93663(8) 0.0172(3) Uani 1 1 d . . .
N5 N 0.37497(15) 0.93308(14) 0.93919(9) 0.0285(4) Uani 1 1 d . . .
N2 N 0.97770(15) 0.85590(11) 1.04256(9) 0.0208(3) Uani 1 1 d . . .
N6 N 0.36754(14) 0.88372(10) 0.75677(8) 0.0192(3) Uani 1 1 d . . .
N1 N 0.92586(15) 1.05285(11) 1.08979(8) 0.0197(3) Uani 1 1 d . . .
C3 C 0.89150(19) 0.87038(15) 1.09729(11) 0.0263(4) Uani 1 1 d . . .
C8 C 0.46576(16) 0.96023(13) 0.91650(9) 0.0175(3) Uani 1 1 d . . .
C4 C 0.92946(19) 0.77704(14) 0.98589(12) 0.0278(4) Uani 1 1 d . . .
C9 C 0.33479(16) 0.80745(13) 0.77818(9) 0.0182(3) Uani 1 1 d . . .
C6 C 0.68656(17) 0.99202(11) 0.91528(9) 0.0141(3) Uani 1 1 d . . .
C10 C 0.71582(17) 1.16027(12) 0.77571(9) 0.0175(3) Uani 1 1 d . . .
C2 C 0.93358(19) 0.96630(16) 1.14177(10) 0.0256(4) Uani 1 1 d . . .
C1 C 0.98717(19) 1.14670(15) 1.12554(11) 0.0272(4) Uani 1 1 d . . .
C5 C 1.0193(2) 0.76616(15) 0.93004(12) 0.0312(4) Uani 1 1 d . . .
H41 H 0.839(2) 0.7961(14) 0.9593(11) 0.019(5) Uiso 1 1 d . . .
H2 H 0.877(2) 0.9757(15) 1.1776(12) 0.025(5) Uiso 1 1 d . . .
H31 H 0.7986(19) 0.8775(14) 1.0688(10) 0.016(4) Uiso 1 1 d . . .
H1 H 0.841(2) 1.0659(14) 1.0722(11) 0.018(5) Uiso 1 1 d . . .
H21 H 1.026(2) 0.9618(15) 1.1700(11) 0.020(5) Uiso 1 1 d . . .
H3 H 0.893(2) 0.8109(17) 1.1302(13) 0.038(6) Uiso 1 1 d . . .
H5 H 1.113(2) 0.7576(16) 0.9581(12) 0.031(6) Uiso 1 1 d . . .
H4 H 0.921(2) 0.7115(16) 1.0116(12) 0.034(6) Uiso 1 1 d . . .
H51 H 0.995(2) 0.7010(16) 0.9017(12) 0.031(6) Uiso 1 1 d . . .
H20 H 1.076(2) 1.1317(15) 1.1455(11) 0.025(5) Uiso 1 1 d . . .
H22 H 1.056(2) 0.8362(16) 1.0683(12) 0.028(6) Uiso 1 1 d . . .
H10 H 0.943(2) 1.1676(17) 1.1666(12) 0.035(6) Uiso 1 1 d . . .

loop_
_atom_site_aniso_label
_atom_site_aniso_U_11
_atom_site_aniso_U_22
_atom_site_aniso_U_33
_atom_site_aniso_U_23
_atom_site_aniso_U_13
_atom_site_aniso_U_12
Cu 0.00936(15) 0.00752(14) 0.01486(16) 0.000 0.00051(11) 0.000
Ni 0.00831(16) 0.01735(16) 0.01264(16) 0.00063(10) 0.00068(11) -0.00128(10)
N4 0.0099(7) 0.0256(7) 0.0142(7) 0.0009(5) 0.0004(5) -0.0014(5)
N7 0.0332(9) 0.0255(8) 0.0306(9) 0.0114(7) -0.0121(7) -0.0177(7)
N8 0.0195(7) 0.0168(7) 0.0210(8) 0.0020(6) 0.0020(6) -0.0047(6)
N3 0.0121(7) 0.0238(8) 0.0153(7) 0.0010(5) 0.0022(6) -0.0015(5)
N5 0.0150(8) 0.0505(10) 0.0202(8) -0.0057(7) 0.0042(6) -0.0049(7)
N2 0.0138(7) 0.0224(7) 0.0239(8) 0.0048(6) -0.0012(6) -0.0023(6)
N6 0.0193(7) 0.0174(7) 0.0192(7) 0.0003(6) -0.0002(6) -0.0065(6)
N1 0.0107(7) 0.0300(8) 0.0177(7) -0.0022(6) 0.0013(6) -0.0003(6)
C3 0.0183(9) 0.0356(10) 0.0248(10) 0.0120(8) 0.0038(7) -0.0056(8)
C8 0.0127(8) 0.0246(9) 0.0133(8) -0.0052(7) -0.0015(6) 0.0004(7)
C4 0.0197(10) 0.0192(9) 0.0409(12) -0.0004(8) -0.0019(8) -0.0042(7)
C9 0.0143(8) 0.0204(8) 0.0173(8) -0.0006(6) -0.0024(6) -0.0039(6)
C6 0.0154(8) 0.0157(7) 0.0117(8) -0.0001(6) 0.0039(6) -0.0005(6)
C10 0.0167(8) 0.0166(8) 0.0185(8) 0.0049(6) 0.0020(6) -0.0004(7)
C2 0.0171(9) 0.0440(11) 0.0155(9) 0.0062(8) 0.0032(7) -0.0012(8)
C1 0.0172(9) 0.0369(11) 0.0259(10) -0.0144(8) 0.0010(7) 0.0007(8)
C5 0.0239(10) 0.0235(9) 0.0427(12) -0.0120(8) -0.0011(9) 0.0026(8)

loop_
_atom_type_symbol
_atom_type_description
_atom_type_scat_dispersion_real
_atom_type_scat_dispersion_imag
_atom_type_scat_source
C C 0.0033 0.0016 'International Tables Vol C Tables 4.2.6.8 and 6.1.1.4'
H H 0.0000 0.0000 'International Tables Vol C Tables 4.2.6.8 and 6.1.1.4'
N N 0.0061 0.0033 'International Tables Vol C Tables 4.2.6.8 and 6.1.1.4'
Ni Ni 0.3393 1.1124 'International Tables Vol C Tables 4.2.6.8 and 6.1.1.4'
Cu Cu 0.3201 1.2651 'International Tables Vol C Tables 4.2.6.8 and 6.1.1.4'

loop_
_geom_angle_atom_site_label_1
_geom_angle_atom_site_label_2
_geom_angle_atom_site_label_3
_geom_angle
_geom_angle_site_symmetry_1
_geom_angle_site_symmetry_3
_geom_angle_publ_flag
N8 Cu N8 90.96(9) . 2_656 ?
N8 Cu N6 175.13(6) . . ?
N8 Cu N6 90.76(7) 2_656 . ?
N8 Cu N6 90.76(6) . 2_656 ?
N8 Cu N6 175.13(6) 2_656 2_656 ?
N6 Cu N6 87.91(9) . 2_656 ?
N8 Cu N4 87.60(5) . . ?
N8 Cu N4 93.36(5) 2_656 . ?
N6 Cu N4 87.75(5) . . ?
N6 Cu N4 91.27(5) 2_656 . ?
N8 Cu N4 93.36(5) . 2_656 ?
N8 Cu N4 87.60(5) 2_656 2_656 ?
N6 Cu N4 91.27(5) . 2_656 ?
N6 Cu N4 87.75(5) 2_656 2_656 ?
N4 Cu N4 178.64(7) . 2_656 ?
N1 Ni N1 180.000(1) 5_777 . ?
N1 Ni N2 94.61(6) 5_777 . ?
N1 Ni N2 85.39(6) . . ?
N1 Ni N2 85.39(6) 5_777 5_777 ?
N1 Ni N2 94.61(6) . 5_777 ?
N2 Ni N2 180.00(3) . 5_777 ?
N1 Ni N3 91.26(6) 5_777 . ?
N1 Ni N3 88.74(6) . . ?
N2 Ni N3 90.73(5) . . ?
N2 Ni N3 89.27(5) 5_777 . ?
N1 Ni N3 88.74(6) 5_777 5_777 ?
N1 Ni N3 91.26(6) . 5_777 ?
N2 Ni N3 89.27(5) . 5_777 ?
N2 Ni N3 90.73(5) 5_777 5_777 ?
N3 Ni N3 180.0 . 5_777 ?
C6 N4 C8 122.13(15) . . ?
C6 N4 Cu 119.51(11) . . ?
C8 N4 Cu 115.66(11) . . ?
C9 N7 C10 122.33(16) . 3_445 ?
C10 N8 Cu 158.93(14) . . ?
C6 N3 Ni 166.84(14) . . ?
C4 N2 C3 114.19(15) . . ?
C4 N2 Ni 114.92(12) . . ?
C3 N2 Ni 105.39(11) . . ?
C9 N6 Cu 153.81(14) . . ?
C1 N1 C2 113.44(15) . . ?
C1 N1 Ni 116.26(11) . . ?
C2 N1 Ni 106.05(11) . . ?
N2 C3 C2 109.32(15) . . ?
N5 C8 N4 172.91(18) . . ?
N2 C4 C5 112.43(15) . . ?
N6 C9 N7 173.69(18) . . ?
N3 C6 N4 172.18(18) . . ?
N8 C10 N7 173.29(18) . 3 ?
N1 C2 C3 108.84(15) . . ?
N1 C1 C5 112.11(15) . 5_777 ?
C4 C5 C1 115.64(16) . 5_777 ?

loop_
_geom_bond_atom_site_label_1
_geom_bond_atom_site_label_2
_geom_bond_distance
_geom_bond_site_symmetry_2
_geom_bond_publ_flag
Cu N8 1.9789(14) . ?
Cu N8 1.9789(14) 2_656 ?
Cu N6 1.9945(14) . ?
Cu N6 1.9945(14) 2_656 ?
Cu N4 2.3739(15) . ?
Cu N4 2.3739(15) 2_656 ?
Ni N1 2.0727(14) 5_777 ?
Ni N1 2.0727(14) . ?
Ni N2 2.0796(15) . ?
Ni N2 2.0796(15) 5_777 ?
Ni N3 2.1158(15) . ?
Ni N3 2.1158(15) 5_777 ?
N4 C6 1.306(2) . ?
N4 C8 1.320(2) . ?
N7 C9 1.301(2) . ?
N7 C10 1.302(2) 3_445 ?
N8 C10 1.149(2) . ?
N3 C6 1.157(2) . ?
N5 C8 1.150(2) . ?
N2 C4 1.477(2) . ?
N2 C3 1.480(2) . ?
N6 C9 1.152(2) . ?
N1 C1 1.474(2) . ?
N1 C2 1.476(2) . ?
C3 C2 1.514(3) . ?
C4 C5 1.520(3) . ?
C10 N7 1.302(2) 3 ?
C1 C5 1.526(3) 5_777 ?
C5 C1 1.526(3) 5_777 ?
